data_4020494
loop_
_publ_author_name
'Arnaud Sala\"un'
'Michel Potel'
'Thierry Roisnel'
'Philippe Gall'
'Philippe Le Grel'

_journal_name_full 'Journal of Organic Chemistry'
_journal_page_first 6499
_journal_page_last 6502
_journal_paper_doi 10.1021/jo050938g
_journal_volume 70
_journal_year 2005
_chemical_formula_moiety 'C23 H31 N5 O4'
_chemical_formula_sum 'C46 H62 N10 O8'
_chemical_formula_weight 883.06
_space_group_IT_number 14
_symmetry_cell_setting monoclinic
_symmetry_space_group_name_Hall '-P 2yn'
_symmetry_space_group_name_H-M 'P 1 21/n 1'
_cell_angle_alpha 90
_cell_angle_beta 96.4320(10)
_cell_angle_gamma 90
_cell_formula_units_Z 4
_cell_length_a 9.3064(2)
_cell_length_b 31.7893(6)
_cell_length_c 16.7359(4)
_cell_measurement_temperature 293(2)
_cell_measurement_wavelength 0.71073
_cell_volume 4920.05(18)
_diffrn_ambient_temperature 293(2)
_exptl_crystal_density_diffrn 1.192
_cod_original_sg_symbol_H-M 'P 21/n'
_cod_database_code 4020494

loop_
_symmetry_equiv_pos_as_xyz
'x, y, z'
'-x+1/2, y+1/2, -z+1/2'
'-x, -y, -z'
'x-1/2, -y-1/2, z-1/2'

loop_
_atom_site_label
_atom_site_type_symbol
_atom_site_fract_x
_atom_site_fract_y
_atom_site_fract_z
_atom_site_U_iso_or_equiv
_atom_site_adp_type
_atom_site_occupancy
_atom_site_symmetry_multiplicity
_atom_site_calc_flag
_atom_site_refinement_flags
_atom_site_disorder_assembly
_atom_site_disorder_group
O1 O 0.76161(19) 0.06170(6) 0.93814(14) 0.0699(6) Uani 1 1 d . . .
O2 O 0.46682(19) 0.33489(7) 1.05596(14) 0.0674(6) Uani 1 1 d . . .
N3 N 0.6005(2) 0.31927(7) 0.92222(15) 0.0567(7) Uani 1 1 d . . .
O4 O 0.5294(2) 0.04050(6) 0.90323(12) 0.0717(6) Uani 1 1 d . . .
N5 N 0.5058(3) 0.35330(8) 0.9299(2) 0.0586(8) Uani 1 1 d . . .
O6 O 0.1081(2) 0.31222(7) 0.79016(14) 0.0765(7) Uani 1 1 d . . .
N7 N 0.2626(2) 0.12762(8) 0.85119(16) 0.0624(7) Uani 1 1 d . . .
N8 N 0.2490(2) 0.39564(7) 0.90964(16) 0.0588(7) Uani 1 1 d . . .
N9 N 0.3575(2) 0.10437(10) 0.80779(18) 0.0644(8) Uani 1 1 d . . .
N10 N 0.1784(3) 0.35837(8) 0.88150(19) 0.0584(7) Uani 1 1 d . . .
O11 O 0.2892(2) 0.35739(7) 0.76742(14) 0.0749(7) Uani 1 1 d . . .
N12 N 1.0691(3) 0.14611(10) 0.7231(2) 0.0644(8) Uani 1 1 d . . .
N13 N 0.5673(2) 0.05775(8) 0.74590(16) 0.0625(7) Uani 1 1 d . . .
O14 O 0.38696(19) 0.15934(8) 0.72452(14) 0.0735(7) Uani 1 1 d . . .
O15 O 0.91921(19) 0.09411(7) 0.74862(13) 0.0752(7) Uani 1 1 d . . .
O16 O 0.9674(2) 0.35204(7) 0.98893(14) 0.0906(8) Uani 1 1 d . . .
N17 N 0.7882(3) 0.32840(9) 1.0563(2) 0.0667(8) Uani 1 1 d . . .
N18 N 0.6713(3) 0.06613(8) 0.81190(17) 0.0592(7) Uani 1 1 d . . .
C19 C 1.0288(3) 0.11500(11) 0.7676(2) 0.0567(9) Uani 1 1 d . . .
C20 C 0.4353(3) 0.35583(10) 0.9957(2) 0.0559(8) Uani 1 1 d . . .
C21 C 0.5379(3) 0.28926(9) 0.8617(2) 0.0682(9) Uani 1 1 d . . .
H21A H 0.5414 0.3011 0.8085 0.082 Uiso 1 1 calc R . .
H21B H 0.4373 0.2844 0.869 0.082 Uiso 1 1 calc R . .
C22 C 0.1997(3) 0.34442(10) 0.8077(2) 0.0592(9) Uani 1 1 d . . .
C23 C 0.7467(3) 0.33347(9) 0.91198(18) 0.0607(9) Uani 1 1 d . . .
H23A H 0.7404 0.36 0.8832 0.073 Uiso 1 1 calc R . .
H23B H 0.791 0.3132 0.879 0.073 Uiso 1 1 calc R . .
C24 C 0.6440(3) 0.05423(9) 0.8856(2) 0.0590(9) Uani 1 1 d . . .
C25 C 0.7669(3) 0.05072(11) 1.0230(2) 0.0717(9) Uani 1 1 d . . .
C26 C 1.1218(3) 0.10673(14) 0.8459(2) 0.0656(10) Uani 1 1 d . . .
C27 C 0.8430(3) 0.33914(9) 0.9898(2) 0.0597(9) Uani 1 1 d . . .
C28 C 0.3161(3) 0.38834(9) 0.9912(2) 0.0635(9) Uani 1 1 d . . .
H28A H 0.2427 0.3791 1.0242 0.076 Uiso 1 1 calc R . .
H28B H 0.3557 0.4146 1.0134 0.076 Uiso 1 1 calc R . .
C29 C 0.6298(3) 0.03047(11) 0.6877(2) 0.0722(10) Uani 1 1 d . . .
H29A H 0.7096 0.0452 0.6674 0.087 Uiso 1 1 calc R . .
H29B H 0.5571 0.0253 0.6426 0.087 Uiso 1 1 calc R . .
C30 C 0.6835(3) -0.01097(11) 0.7222(2) 0.0678(9) Uani 1 1 d . . .
C31 C 0.2169(3) 0.47298(10) 0.9089(2) 0.0595(9) Uani 1 1 d . . .
C32 C 0.0982(3) 0.29065(10) 0.7123(2) 0.0725(10) Uani 1 1 d . . .
C33 C 0.6179(3) 0.24815(10) 0.8678(3) 0.0646(9) Uani 1 1 d . . .
C34 C 0.4167(3) 0.12348(13) 0.7482(2) 0.0664(9) Uani 1 1 d . . .
C35 C 0.3268(3) 0.13586(11) 0.9339(2) 0.0777(10) Uani 1 1 d . . .
H35A H 0.4269 0.1443 0.9335 0.093 Uiso 1 1 calc R . .
H35B H 0.3249 0.1103 0.9654 0.093 Uiso 1 1 calc R . .
C36 C 0.5204(3) 0.09727(11) 0.7061(2) 0.0711(10) Uani 1 1 d . . .
H36A H 0.4751 0.0908 0.6525 0.085 Uiso 1 1 calc R . .
H36B H 0.6055 0.1141 0.7002 0.085 Uiso 1 1 calc R . .
C37 C 0.2455(3) 0.16991(12) 0.9718(2) 0.0671(9) Uani 1 1 d . . .
C38 C 0.1450(3) 0.43094(9) 0.9055(2) 0.0722(10) Uani 1 1 d . . .
H38A H 0.0867 0.4286 0.9498 0.087 Uiso 1 1 calc R . .
H38B H 0.0807 0.4288 0.8558 0.087 Uiso 1 1 calc R . .
C39 C 0.6075(4) -0.03392(13) 0.7726(2) 0.0846(11) Uani 1 1 d . . .
H39 H 0.5224 -0.0232 0.7886 0.102 Uiso 1 1 calc R . .
C40 C 0.6546(4) 0.22962(12) 0.9411(3) 0.0903(12) Uani 1 1 d . . .
H40 H 0.6304 0.2429 0.9873 0.108 Uiso 1 1 calc R . .
C41 C 0.1757(4) 0.16186(12) 1.0375(2) 0.0840(11) Uani 1 1 d . . .
H41 H 0.1777 0.1349 1.059 0.101 Uiso 1 1 calc R . .
C42 C 0.2375(4) 0.26892(11) 0.7003(2) 0.1066(13) Uani 1 1 d . . .
H42A H 0.2624 0.2495 0.7436 0.16 Uiso 1 1 calc R . .
H42B H 0.3129 0.2894 0.6994 0.16 Uiso 1 1 calc R . .
H42C H 0.2261 0.2539 0.6502 0.16 Uiso 1 1 calc R . .
C43 C 0.8100(4) -0.02764(14) 0.7003(2) 0.0905(11) Uani 1 1 d . . .
H43 H 0.8634 -0.0122 0.6667 0.109 Uiso 1 1 calc R . .
C44 C 0.7255(4) 0.18939(15) 0.8070(4) 0.1076(15) Uani 1 1 d . . .
H44 H 0.7488 0.1757 0.7611 0.129 Uiso 1 1 calc R . .
C45 C 0.6527(3) 0.22795(13) 0.8003(3) 0.0875(11) Uani 1 1 d . . .
H45 H 0.6279 0.2399 0.7499 0.105 Uiso 1 1 calc R . .
C46 C 0.2059(4) 0.50052(13) 0.9704(2) 0.0874(11) Uani 1 1 d . . .
H46 H 0.1566 0.4925 1.0133 0.105 Uiso 1 1 calc R . .
C47 C 0.7619(4) 0.17200(14) 0.8803(4) 0.1100(18) Uani 1 1 d . . .
H47 H 0.8111 0.1465 0.8846 0.132 Uiso 1 1 calc R . .
C48 C 0.6570(5) -0.07294(15) 0.7996(3) 0.1054(13) Uani 1 1 d . . .
H48 H 0.6053 -0.0883 0.8341 0.126 Uiso 1 1 calc R . .
C49 C 0.2888(4) 0.48582(13) 0.8468(3) 0.0941(12) Uani 1 1 d . . .
H49 H 0.2973 0.4676 0.8041 0.113 Uiso 1 1 calc R . .
C50 C 0.7624(4) 0.00386(12) 1.0318(3) 0.1201(15) Uani 1 1 d . . .
H50A H 0.6695 -0.0064 1.0095 0.18 Uiso 1 1 calc R . .
H50B H 0.7786 -0.0035 1.0878 0.18 Uiso 1 1 calc R . .
H50C H 0.8363 -0.0086 1.0038 0.18 Uiso 1 1 calc R . .
C51 C 0.1016(4) 0.19359(19) 1.0727(3) 0.1088(14) Uani 1 1 d . . .
H51 H 0.0542 0.1877 1.1175 0.131 Uiso 1 1 calc R . .
C52 C 0.9110(3) 0.06873(13) 1.0573(2) 0.1211(15) Uani 1 1 d . . .
H52A H 0.9096 0.0987 1.0508 0.182 Uiso 1 1 calc R . .
H52B H 0.9863 0.057 1.0293 0.182 Uiso 1 1 calc R . .
H52C H 0.9288 0.0619 1.1134 0.182 Uiso 1 1 calc R . .
C53 C 0.6444(4) 0.07117(13) 1.0609(2) 0.1074(13) Uani 1 1 d . . .
H53A H 0.5542 0.059 1.0388 0.161 Uiso 1 1 calc R . .
H53B H 0.6435 0.1008 1.05 0.161 Uiso 1 1 calc R . .
H53C H 0.6578 0.0667 1.118 0.161 Uiso 1 1 calc R . .
C54 C 0.2392(4) 0.20981(15) 0.9412(3) 0.1040(13) Uani 1 1 d . . .
H54 H 0.2854 0.2159 0.8961 0.125 Uiso 1 1 calc R . .
C55 C 0.0534(4) 0.32157(12) 0.6458(2) 0.1123(14) Uani 1 1 d . . .
H55A H -0.0363 0.3346 0.6552 0.168 Uiso 1 1 calc R . .
H55B H 0.0412 0.3071 0.5952 0.168 Uiso 1 1 calc R . .
H55C H 0.1266 0.3427 0.6447 0.168 Uiso 1 1 calc R . .
C56 C -0.0227(4) 0.25920(12) 0.7192(3) 0.1260(16) Uani 1 1 d . . .
H56A H 0.0063 0.2397 0.7618 0.189 Uiso 1 1 calc R . .
H56B H -0.0425 0.2442 0.6695 0.189 Uiso 1 1 calc R . .
H56C H -0.1081 0.2738 0.7309 0.189 Uiso 1 1 calc R . .
C57 C 0.7267(4) 0.19169(13) 0.9476(3) 0.1067(14) Uani 1 1 d . . .
H57 H 0.7512 0.1796 0.9978 0.128 Uiso 1 1 calc R . .
C58 C 0.8594(4) -0.06662(17) 0.7269(3) 0.1073(14) Uani 1 1 d . . .
H58 H 0.9451 -0.0773 0.7114 0.129 Uiso 1 1 calc R . .
C59 C 0.3491(4) 0.52511(17) 0.8459(4) 0.1200(18) Uani 1 1 d . . .
H59 H 0.3992 0.5331 0.8034 0.144 Uiso 1 1 calc R . .
C60 C 0.3359(5) 0.55225(15) 0.9070(4) 0.123(2) Uani 1 1 d . . .
H60 H 0.3743 0.5792 0.9056 0.148 Uiso 1 1 calc R . .
C61 C 0.2667(6) 0.54008(14) 0.9701(3) 0.1162(15) Uani 1 1 d . . .
H61 H 0.2601 0.5583 1.013 0.139 Uiso 1 1 calc R . .
C62 C 0.7819(6) -0.08925(14) 0.7758(3) 0.1106(14) Uani 1 1 d . . .
H62 H 0.8134 -0.1158 0.7933 0.133 Uiso 1 1 calc R . .
C63 C 0.1657(6) 0.24101(16) 0.9761(4) 0.1361(18) Uani 1 1 d . . .
H63 H 0.1623 0.2679 0.9541 0.163 Uiso 1 1 calc R . .
C64 C 0.0983(5) 0.23341(19) 1.0417(4) 0.1279(18) Uani 1 1 d . . .
H64 H 0.0503 0.2549 1.0655 0.153 Uiso 1 1 calc R . .
H17A H 0.837(3) 0.3303(9) 1.1011(18) 0.058(11) Uiso 1 1 d . . .
H12A H 1.021(3) 0.1519(8) 0.6738(18) 0.061(10) Uiso 1 1 d . . .
H17B H 0.692(3) 0.3235(9) 1.0531(18) 0.087(11) Uiso 1 1 d . . .
H12B H 1.151(3) 0.1575(9) 0.7371(18) 0.078(12) Uiso 1 1 d . . .
H26A H 1.070(3) 0.1189(9) 0.8871(18) 0.080(11) Uiso 1 1 d . . .
H18 H 0.759(3) 0.0746(8) 0.7997(17) 0.073(10) Uiso 1 1 d . . .
H26B H 1.128(3) 0.0764(10) 0.8526(19) 0.085(12) Uiso 1 1 d . . .
H10 H 0.106(3) 0.3535(8) 0.9049(18) 0.064(11) Uiso 1 1 d . . .
H5 H 0.473(3) 0.3646(9) 0.8870(18) 0.058(11) Uiso 1 1 d . . .
H9 H 0.392(3) 0.0780(10) 0.8254(19) 0.086(12) Uiso 1 1 d . . .

loop_
_atom_site_aniso_label
_atom_site_aniso_U_11
_atom_site_aniso_U_22
_atom_site_aniso_U_33
_atom_site_aniso_U_23
_atom_site_aniso_U_13
_atom_site_aniso_U_12
O1 0.0612(12) 0.0910(16) 0.0562(17) 0.0016(13) 0.0002(11) -0.0173(11)
O2 0.0626(12) 0.0840(17) 0.0552(17) 0.0061(14) 0.0046(11) 0.0091(11)
N3 0.0460(14) 0.0577(16) 0.066(2) -0.0076(14) 0.0068(12) 0.0048(13)
O4 0.0566(12) 0.0919(16) 0.0687(17) 0.0061(13) 0.0158(11) -0.0136(11)
N5 0.0592(16) 0.0593(19) 0.058(2) 0.0053(17) 0.0103(16) 0.0088(14)
O6 0.0947(15) 0.0683(15) 0.0670(18) -0.0177(13) 0.0114(12) -0.0242(12)
N7 0.0431(14) 0.0859(19) 0.058(2) -0.0013(16) 0.0066(13) -0.0017(13)
N8 0.0548(14) 0.0488(16) 0.071(2) -0.0086(15) -0.0011(13) 0.0015(13)
N9 0.0535(15) 0.074(2) 0.067(2) 0.0071(18) 0.0138(15) 0.0024(15)
N10 0.0584(17) 0.0544(18) 0.063(2) -0.0056(16) 0.0084(15) -0.0082(14)
O11 0.0793(14) 0.0783(16) 0.0695(18) -0.0015(13) 0.0184(13) -0.0168(12)
N12 0.0512(18) 0.081(2) 0.059(2) 0.0089(19) -0.0028(17) -0.0016(16)
N13 0.0558(14) 0.082(2) 0.0505(19) -0.0055(17) 0.0081(14) -0.0079(13)
O14 0.0597(12) 0.0862(18) 0.0738(18) 0.0149(15) 0.0049(10) -0.0064(12)
O15 0.0523(12) 0.0983(17) 0.0761(18) -0.0093(14) 0.0124(11) -0.0245(11)
O16 0.0584(13) 0.125(2) 0.091(2) -0.0149(15) 0.0188(12) -0.0278(12)
N17 0.0546(19) 0.085(2) 0.059(3) 0.0009(18) 0.0012(19) -0.0026(15)
N18 0.0482(16) 0.0800(19) 0.050(2) -0.0058(16) 0.0086(15) -0.0153(13)
C19 0.0495(19) 0.066(2) 0.058(3) -0.003(2) 0.0178(18) 0.0050(17)
C20 0.0495(17) 0.059(2) 0.059(3) -0.005(2) 0.0053(18) -0.0016(16)
C21 0.0619(18) 0.070(2) 0.070(3) -0.011(2) -0.0004(17) 0.0046(17)
C22 0.062(2) 0.052(2) 0.061(3) 0.001(2) -0.0025(19) -0.0012(17)
C23 0.0569(18) 0.071(2) 0.056(2) 0.0001(18) 0.0126(16) 0.0060(15)
C24 0.057(2) 0.059(2) 0.062(3) -0.0074(19) 0.009(2) -0.0068(16)
C25 0.073(2) 0.082(3) 0.058(3) 0.013(2) -0.0026(18) 0.0007(18)
C26 0.051(2) 0.080(3) 0.067(3) 0.005(2) 0.0116(19) 0.0007(19)
C27 0.056(2) 0.063(2) 0.061(3) -0.0056(19) 0.010(2) 0.0046(16)
C28 0.0574(17) 0.064(2) 0.069(3) -0.0129(18) 0.0041(17) 0.0064(15)
C29 0.0695(19) 0.088(3) 0.059(3) -0.008(2) 0.0092(18) -0.0167(18)
C30 0.070(2) 0.075(3) 0.059(3) -0.014(2) 0.0098(18) -0.016(2)
C31 0.0563(18) 0.049(2) 0.072(3) 0.002(2) 0.0026(17) 0.0045(15)
C32 0.082(2) 0.064(2) 0.069(3) -0.007(2) -0.0056(19) -0.0022(19)
C33 0.0559(18) 0.065(2) 0.073(3) -0.016(2) 0.0066(18) 0.0030(16)
C34 0.0448(18) 0.086(3) 0.068(3) 0.007(2) 0.0042(17) -0.0078(19)
C35 0.0608(18) 0.106(3) 0.064(3) 0.003(2) -0.0016(19) 0.0027(18)
C36 0.0612(19) 0.093(3) 0.059(3) 0.009(2) 0.0087(17) -0.0074(18)
C37 0.0591(18) 0.083(3) 0.058(3) -0.002(2) -0.0014(17) -0.0037(18)
C38 0.0570(17) 0.058(2) 0.100(3) 0.003(2) 0.0000(17) 0.0061(17)
C39 0.095(2) 0.078(3) 0.084(3) -0.006(2) 0.022(2) -0.013(2)
C40 0.104(3) 0.069(3) 0.098(4) -0.006(3) 0.013(2) 0.018(2)
C41 0.078(2) 0.099(3) 0.074(3) 0.005(3) 0.007(2) 0.003(2)
C42 0.115(3) 0.102(3) 0.098(3) -0.027(3) -0.013(2) 0.032(2)
C43 0.092(3) 0.095(3) 0.087(3) -0.011(3) 0.023(2) -0.003(2)
C44 0.089(3) 0.090(4) 0.150(5) -0.047(3) 0.036(3) 0.003(2)
C45 0.080(2) 0.087(3) 0.097(3) -0.024(3) 0.015(2) -0.006(2)
C46 0.118(3) 0.070(3) 0.073(3) 0.009(2) 0.005(2) 0.003(2)
C47 0.077(3) 0.069(3) 0.185(6) -0.020(4) 0.019(3) 0.003(2)
C48 0.136(4) 0.087(3) 0.096(4) -0.005(3) 0.030(3) -0.019(3)
C49 0.097(2) 0.081(3) 0.109(4) 0.005(3) 0.034(2) -0.001(2)
C50 0.114(3) 0.092(3) 0.154(5) 0.046(3) 0.010(3) 0.009(2)
C51 0.101(3) 0.148(5) 0.078(4) -0.019(4) 0.013(2) 0.016(3)
C52 0.097(3) 0.174(4) 0.084(3) 0.012(3) -0.022(2) -0.036(3)
C53 0.114(3) 0.142(4) 0.067(3) -0.019(3) 0.016(2) 0.019(3)
C54 0.122(3) 0.088(3) 0.103(4) 0.020(3) 0.023(3) -0.003(3)
C55 0.142(3) 0.092(3) 0.094(4) -0.005(3) -0.027(3) 0.012(2)
C56 0.134(3) 0.107(3) 0.136(4) -0.038(3) 0.010(3) -0.045(3)
C57 0.111(3) 0.076(3) 0.131(5) 0.004(3) 0.004(3) 0.018(2)
C58 0.115(3) 0.117(4) 0.093(4) -0.016(3) 0.024(3) 0.014(3)
C59 0.104(3) 0.092(4) 0.170(6) 0.044(4) 0.042(3) -0.004(3)
C60 0.114(3) 0.064(3) 0.180(7) 0.028(4) -0.032(4) -0.018(3)
C61 0.179(4) 0.063(3) 0.098(4) -0.013(3) -0.023(3) 0.000(3)
C62 0.157(4) 0.090(3) 0.085(4) -0.015(3) 0.010(3) 0.013(3)
C63 0.176(5) 0.088(4) 0.146(6) 0.007(4) 0.023(4) 0.015(3)
C64 0.140(4) 0.114(5) 0.126(5) -0.026(4) 0.001(3) 0.036(3)

loop_
_geom_bond_atom_site_label_1
_geom_bond_atom_site_label_2
_geom_bond_distance
_geom_bond_site_symmetry_2
_geom_bond_publ_flag
O1 C24 1.346(3) . ?
O1 C25 1.458(4) . ?
O2 C20 1.217(3) . ?
N3 N5 1.410(3) . ?
N3 C23 1.462(3) . ?
N3 C21 1.464(3) . ?
O4 C24 1.219(3) . ?
N5 C20 1.346(4) . ?
N5 H5 0.83(3) . ?
O6 C22 1.343(3) . ?
O6 C32 1.466(4) . ?
N7 N9 1.414(3) . ?
N7 C26 1.463(4) 1_455 ?
N7 C35 1.468(4) . ?
N8 N10 1.410(3) . ?
N8 C28 1.455(3) . ?
N8 C38 1.478(3) . ?
N9 C34 1.338(4) . ?
N9 H9 0.93(3) . ?
N10 C22 1.348(4) . ?
N10 H10 0.83(3) . ?
O11 C22 1.202(3) . ?
N12 C19 1.317(4) . ?
N12 H12A 0.91(3) . ?
N12 H12B 0.85(3) . ?
N13 N18 1.410(3) . ?
N13 C36 1.466(4) . ?
N13 C29 1.472(4) . ?
O14 C34 1.228(4) . ?
O15 C19 1.229(3) . ?
O16 C27 1.230(3) . ?
N17 C27 1.320(4) . ?
N17 H17A 0.83(3) . ?
N17 H17B 0.90(3) . ?
N18 C24 1.341(4) . ?
N18 H18 0.91(3) . ?
C19 C26 1.510(4) . ?
C20 C28 1.511(4) . ?
C21 C33 1.502(4) . ?
C21 H21A 0.97 . ?
C21 H21B 0.97 . ?
C23 C27 1.506(4) . ?
C23 H23A 0.97 . ?
C23 H23B 0.97 . ?
C25 C50 1.498(4) . ?
C25 C52 1.511(4) . ?
C25 C53 1.512(4) . ?
C26 N7 1.463(4) 1_655 ?
C26 H26A 0.97(3) . ?
C26 H26B 0.97(3) . ?
C28 H28A 0.97 . ?
C28 H28B 0.97 . ?
C29 C30 1.501(4) . ?
C29 H29A 0.97 . ?
C29 H29B 0.97 . ?
C30 C39 1.370(4) . ?
C30 C43 1.378(4) . ?
C31 C49 1.360(4) . ?
C31 C46 1.365(4) . ?
C31 C38 1.493(4) . ?
C32 C42 1.502(4) . ?
C32 C55 1.508(4) . ?
C32 C56 1.519(4) . ?
C33 C45 1.369(4) . ?
C33 C40 1.369(4) . ?
C34 C36 1.508(4) . ?
C35 C37 1.501(4) . ?
C35 H35A 0.97 . ?
C35 H35B 0.97 . ?
C36 H36A 0.97 . ?
C36 H36B 0.97 . ?
C37 C41 1.363(4) . ?
C37 C54 1.366(5) . ?
C38 H38A 0.97 . ?
C38 H38B 0.97 . ?
C39 C48 1.382(5) . ?
C39 H39 0.93 . ?
C40 C57 1.378(5) . ?
C40 H40 0.93 . ?
C41 C51 1.390(5) . ?
C41 H41 0.93 . ?
C42 H42A 0.96 . ?
C42 H42B 0.96 . ?
C42 H42C 0.96 . ?
C43 C58 1.378(5) . ?
C43 H43 0.93 . ?
C44 C47 1.352(5) . ?
C44 C45 1.399(5) . ?
C44 H44 0.93 . ?
C45 H45 0.93 . ?
C46 C61 1.379(5) . ?
C46 H46 0.93 . ?
C47 C57 1.360(5) . ?
C47 H47 0.93 . ?
C48 C62 1.371(5) . ?
C48 H48 0.93 . ?
C49 C59 1.370(5) . ?
C49 H49 0.93 . ?
C50 H50A 0.96 . ?
C50 H50B 0.96 . ?
C50 H50C 0.96 . ?
C51 C64 1.367(6) . ?
C51 H51 0.93 . ?
C52 H52A 0.96 . ?
C52 H52B 0.96 . ?
C52 H52C 0.96 . ?
C53 H53A 0.96 . ?
C53 H53B 0.96 . ?
C53 H53C 0.96 . ?
C54 C63 1.372(5) . ?
C54 H54 0.93 . ?
C55 H55A 0.96 . ?
C55 H55B 0.96 . ?
C55 H55C 0.96 . ?
C56 H56A 0.96 . ?
C56 H56B 0.96 . ?
C56 H56C 0.96 . ?
C57 H57 0.93 . ?
C58 C62 1.357(5) . ?
C58 H58 0.93 . ?
C59 C60 1.353(6) . ?
C59 H59 0.93 . ?
C60 C61 1.354(6) . ?
C60 H60 0.93 . ?
C61 H61 0.93 . ?
C62 H62 0.93 . ?
C63 C64 1.346(6) . ?
C63 H63 0.93 . ?
C64 H64 0.93 . ?
